data_1546618
loop_
_publ_author_name
'Xu, Xue'
'Wang, Yong'
'Cui, Xin'
'Wojtas, Lukasz'
'Zhang, Peter'

_publ_section_title
;
 Metalloradical Activation of \a-Formyldiazoacetates for Catalytic
 Asymmetric Radical Cyclopropanation of Alkenes
;
_journal_name_full 'Chem. Sci.'
_journal_paper_doi 10.1039/C7SC00658F
_journal_year 2017
_chemical_absolute_configuration ad
_chemical_formula_moiety 'C22 H25 N3 O6 S'
_chemical_formula_sum 'C22 H25 N3 O6 S'
_chemical_formula_weight 459.51
_chemical_name_systematic
;
 ?
;
_space_group_crystal_system monoclinic
_space_group_IT_number 4
_space_group_name_Hall 'P 2yb'
_space_group_name_H-M_alt 'P 1 21 1'
_symmetry_space_group_name_Hall 'P 2yb'
_symmetry_space_group_name_H-M 'P 1 21 1'
_atom_sites_solution_hydrogens mixed
_audit_creation_date 2014-05-05
_audit_creation_method
;
Olex2 1.2
(compiled 2014.03.20 svn.r2914 for OlexSys, GUI svn.r4816)
;
_audit_update_record
;
2017-02-12 deposited with the CCDC.
2017-03-29 downloaded from the CCDC.
;
_cell_angle_alpha 90
_cell_angle_beta 93.6740(10)
_cell_angle_gamma 90
_cell_formula_units_Z 2
_cell_length_a 13.2053(5)
_cell_length_b 5.3447(2)
_cell_length_c 15.9599(7)
_cell_measurement_temperature 100(2)
_cell_volume 1124.11(8)
_computing_cell_refinement 'APEX2 (Bruker, 2010); SAINT (Bruker, 2009)'
_computing_data_reduction 'SAINT (Bruker, 2009);XPREP(Sheldrick,2008)'
_computing_molecular_graphics 'Olex2 (Dolomanov et al., 2009)'
_computing_publication_material 'Olex2 (Dolomanov et al., 2009)'
_computing_structure_refinement 'XL (Sheldrick, 2008)'
_diffrn_ambient_temperature 100.0
_diffrn_measured_fraction_theta_full 0.951
_diffrn_measured_fraction_theta_max 0.957
_diffrn_measurement_device_type 'Bruker D8 Venture PHOTON 100 CMOS'
_diffrn_measurement_method 'omega scans'
_diffrn_radiation_monochromator mirrors
_diffrn_radiation_type CuK\a
_diffrn_radiation_wavelength 1.54178
_diffrn_reflns_av_R_equivalents 0.0437
_diffrn_reflns_av_unetI/netI 0.0392
_diffrn_reflns_Laue_measured_fraction_full 0.951
_diffrn_reflns_Laue_measured_fraction_max 0.957
_diffrn_reflns_limit_h_max 15
_diffrn_reflns_limit_h_min -15
_diffrn_reflns_limit_k_max 6
_diffrn_reflns_limit_k_min -6
_diffrn_reflns_limit_l_max 18
_diffrn_reflns_limit_l_min -18
_diffrn_reflns_number 13901
_diffrn_reflns_point_group_measured_fraction_full 0.872
_diffrn_reflns_point_group_measured_fraction_max 0.878
_diffrn_reflns_theta_full 66.595
_diffrn_reflns_theta_max 66.315
_diffrn_reflns_theta_min 4.215
_diffrn_source 'INCOATEC Imus micro-focus source'
_exptl_absorpt_coefficient_mu 1.656
_exptl_absorpt_correction_T_max 0.7528
_exptl_absorpt_correction_T_min 0.5428
_exptl_absorpt_correction_type multi-scan
_exptl_absorpt_process_details 'SADABS; (Sheldrick, 2003)'
_exptl_crystal_colour colorless
_exptl_crystal_density_diffrn 1.358
_exptl_crystal_description block
_exptl_crystal_F_000 484
_exptl_crystal_size_max 0.16
_exptl_crystal_size_mid 0.14
_exptl_crystal_size_min 0.11
_refine_diff_density_max 0.260
_refine_diff_density_min -0.169
_refine_diff_density_rms 0.040
_refine_ls_abs_structure_details
;
 Flack x determined using 1298 quotients [(I+)-(I-)]/[(I+)+(I-)]
 (Parsons and Flack (2004), Acta Cryst. A60, s61).
;
_refine_ls_abs_structure_Flack 0.092(8)
_refine_ls_extinction_method none
_refine_ls_goodness_of_fit_ref 1.070
_refine_ls_hydrogen_treatment mixed
_refine_ls_matrix_type full
_refine_ls_number_parameters 301
_refine_ls_number_reflns 3462
_refine_ls_number_restraints 1
_refine_ls_restrained_S_all 1.070
_refine_ls_R_factor_all 0.0267
_refine_ls_R_factor_gt 0.0258
_refine_ls_shift/su_max 0.000
_refine_ls_shift/su_mean 0.000
_refine_ls_structure_factor_coef Fsqd
_refine_ls_weighting_details 'w=1/[\s^2^(Fo^2^)+(0.0162P)^2^+0.2714P] where P=(Fo^2^+2Fc^2^)/3'
_refine_ls_weighting_scheme calc
_refine_ls_wR_factor_gt 0.0595
_refine_ls_wR_factor_ref 0.0604
_reflns_Friedel_coverage 0.642
_reflns_Friedel_fraction_full 0.772
_reflns_Friedel_fraction_max 0.777
_reflns_number_gt 3376
_reflns_number_total 3462
_reflns_threshold_expression 'I > 2\s(I)'
_cod_data_source_file c7sc00658f2.cif
_cod_data_source_block 1h
_cod_database_code 1546618
_shelxl_version_number 2013-4
_shelx_space_group_comment
;
The symmetry employed for this shelxl refinement is uniquely defined
by the following loop, which should always be used as a source of
symmetry information in preference to the above space-group names.
They are only intended as comments.
;
_shelx_estimated_absorpt_t_max 0.839
_shelx_estimated_absorpt_t_min 0.778
_olex2_refinement_description
;
1. Fixed Uiso
 At 1.2 times of:
  All C(H) groups, All C(H,H) groups
 At 1.5 times of:
  All C(H,H,H) groups
2.a Ternary CH refined with riding coordinates:
 C25(H25)
2.b Secondary CH2 refined with riding coordinates:
 C23(H23A,H23B)
2.c Aromatic/amide H refined with riding coordinates:
 C10(H10), C11(H11), C18(H18), C21(H21), C22(H22), C24(H24), C26(H26), C28(H28)
2.d Idealised Me refined as rotating group:
 C19(H19A,H19B,H19C), C27(H27A,H27B,H27C), C29(H29A,H29B,H29C), C31(H31A,H31B,
 H31C)
;

loop_
_space_group_symop_operation_xyz
'x, y, z'
'-x, y+1/2, -z'

loop_
_atom_site_label
_atom_site_type_symbol
_atom_site_fract_x
_atom_site_fract_y
_atom_site_fract_z
_atom_site_U_iso_or_equiv
_atom_site_adp_type
_atom_site_occupancy
_atom_site_site_symmetry_order
_atom_site_calc_flag
_atom_site_refinement_flags_posn
S1 S 0.45624(4) 0.18149(10) 0.79539(3) 0.01880(14) Uani 1 1 d .
O1 O -0.08414(13) 1.1328(4) 0.91561(9) 0.0325(4) Uani 1 1 d .
O2 O 0.43804(12) -0.0575(3) 0.75733(10) 0.0253(4) Uani 1 1 d .
O3 O -0.10766(12) 1.2040(4) 0.78255(9) 0.0334(4) Uani 1 1 d .
O4 O 0.11170(11) 0.5626(3) 0.45537(9) 0.0234(4) Uani 1 1 d .
O5 O 0.26682(11) 0.7195(3) 0.49665(9) 0.0253(4) Uani 1 1 d .
C6 C 0.30336(15) 0.2005(5) 1.04239(13) 0.0228(5) Uani 1 1 d .
C7 C 0.39058(15) 0.1934(5) 0.88816(12) 0.0195(4) Uani 1 1 d .
O8 O 0.55747(11) 0.2664(3) 0.81624(9) 0.0236(4) Uani 1 1 d .
N9 N 0.41098(14) 0.3931(4) 0.72958(12) 0.0203(4) Uani 1 1 d .
C10 C 0.27880(17) 0.0129(5) 0.98392(14) 0.0248(5) Uani 1 1 d .
H10 H 0.2321 -0.1142 0.9971 0.030 Uiso 1 1 calc R
C11 C 0.41422(17) 0.3855(5) 0.94493(13) 0.0222(5) Uani 1 1 d .
H11 H 0.4606 0.5132 0.9316 0.027 Uiso 1 1 calc R
N12 N 0.31701(13) 0.3458(4) 0.68718(11) 0.0196(4) Uani 1 1 d .
N13 N -0.06930(14) 1.0843(4) 0.84180(11) 0.0246(4) Uani 1 1 d .
C14 C 0.18107(17) 0.4996(5) 0.59575(13) 0.0203(5) Uani 1 1 d .
C15 C 0.27715(16) 0.5335(5) 0.64824(13) 0.0190(5) Uani 1 1 d .
H15 H 0.3039(17) 0.697(6) 0.6514(13) 0.017(6) Uiso 1 1 d .
C16 C -0.00306(16) 0.8733(5) 0.82438(13) 0.0218(5) Uani 1 1 d .
C17 C 0.18061(16) 0.5966(4) 0.50751(13) 0.0202(5) Uani 1 1 d .
C18 C 0.04456(17) 0.7465(5) 0.89190(13) 0.0243(6) Uani 1 1 d .
H18 H 0.0356 0.7965 0.9481 0.029 Uiso 1 1 calc R
C19 C 0.26198(18) 0.1942(6) 1.12836(14) 0.0322(6) Uani 1 1 d .
H19A H 0.1920 0.1321 1.1237 0.048 Uiso 1 1 calc GR
H19B H 0.2632 0.3633 1.1521 0.048 Uiso 1 1 calc GR
H19C H 0.3039 0.0830 1.1651 0.048 Uiso 1 1 calc GR
C20 C 0.06928(16) 0.6021(5) 0.72494(13) 0.0219(5) Uani 1 1 d .
C21 C 0.32159(17) 0.0089(5) 0.90652(14) 0.0233(5) Uani 1 1 d .
H21 H 0.3038 -0.1185 0.8668 0.028 Uiso 1 1 calc R
C22 C 0.11769(17) 0.4722(5) 0.79230(14) 0.0244(5) Uani 1 1 d .
H22 H 0.1594 0.3325 0.7816 0.029 Uiso 1 1 calc R
C23 C 0.11427(17) 0.2771(5) 0.60923(14) 0.0240(5) Uani 1 1 d .
H23A H 0.0799 0.1987 0.5589 0.029 Uiso 1 1 calc R
H23B H 0.1366 0.1580 0.6542 0.029 Uiso 1 1 calc R
C24 C 0.10543(17) 0.5450(5) 0.87462(14) 0.0259(5) Uani 1 1 d .
H24 H 0.1393 0.4553 0.9195 0.031 Uiso 1 1 calc R
C25 C 0.07670(17) 0.5266(5) 0.63534(13) 0.0230(5) Uani 1 1 d .
H25 H 0.0219 0.5977 0.5962 0.028 Uiso 1 1 calc R
C26 C 0.00842(17) 0.8056(5) 0.74150(13) 0.0206(5) Uani 1 1 d .
H26 H -0.0249 0.8972 0.6968 0.025 Uiso 1 1 calc R
C27 C 0.20686(19) 1.0036(5) 0.38203(15) 0.0263(5) Uani 1 1 d .
H27A H 0.1453 0.9064 0.3676 0.039 Uiso 1 1 calc GR
H27B H 0.2277 1.0908 0.3319 0.039 Uiso 1 1 calc GR
H27C H 0.1932 1.1263 0.4255 0.039 Uiso 1 1 calc GR
C28 C 0.36965(17) 0.3889(5) 1.02085(14) 0.0239(5) Uani 1 1 d .
H28 H 0.3845 0.5222 1.0591 0.029 Uiso 1 1 calc R
C29 C 0.38835(19) 0.9699(6) 0.43783(18) 0.0384(7) Uani 1 1 d .
H29A H 0.3756 1.0977 0.4799 0.058 Uiso 1 1 calc GR
H29B H 0.4126 1.0504 0.3877 0.058 Uiso 1 1 calc GR
H29C H 0.4398 0.8526 0.4610 0.058 Uiso 1 1 calc GR
C30 C 0.29090(18) 0.8294(5) 0.41443(13) 0.0254(5) Uani 1 1 d .
C31 C 0.3076(2) 0.6197(5) 0.35308(16) 0.0358(6) Uani 1 1 d .
H31A H 0.3591 0.5045 0.3776 0.054 Uiso 1 1 calc GR
H31B H 0.3307 0.6898 0.3009 0.054 Uiso 1 1 calc GR
H31C H 0.2438 0.5290 0.3411 0.054 Uiso 1 1 calc GR
H9 H 0.4236(19) 0.549(6) 0.7400(16) 0.023(7) Uiso 1 1 d .

loop_
_atom_site_aniso_label
_atom_site_aniso_U_11
_atom_site_aniso_U_22
_atom_site_aniso_U_33
_atom_site_aniso_U_23
_atom_site_aniso_U_13
_atom_site_aniso_U_12
S1 0.0210(3) 0.0153(3) 0.0198(2) 0.0008(2) -0.00134(18) 0.0009(2)
O1 0.0408(9) 0.0380(12) 0.0185(8) -0.0059(8) 0.0002(7) 0.0003(8)
O2 0.0323(9) 0.0189(9) 0.0243(8) -0.0015(7) 0.0002(7) 0.0022(7)
O3 0.0396(9) 0.0382(11) 0.0219(8) 0.0053(8) -0.0024(7) 0.0086(9)
O4 0.0238(8) 0.0278(9) 0.0182(7) -0.0014(7) -0.0029(6) 0.0005(7)
O5 0.0232(7) 0.0318(11) 0.0208(7) 0.0080(7) 0.0001(6) -0.0038(7)
C6 0.0195(10) 0.0253(13) 0.0233(10) 0.0042(10) -0.0012(8) 0.0080(11)
C7 0.0196(10) 0.0176(12) 0.0208(10) 0.0032(10) -0.0039(8) 0.0022(10)
O8 0.0201(8) 0.0260(10) 0.0243(7) 0.0024(7) -0.0019(6) 0.0015(7)
N9 0.0217(10) 0.0158(12) 0.0227(9) 0.0009(8) -0.0053(7) -0.0043(8)
C10 0.0216(11) 0.0208(14) 0.0320(12) 0.0058(10) 0.0015(9) -0.0008(10)
C11 0.0217(11) 0.0170(12) 0.0274(12) -0.0006(10) -0.0023(9) -0.0013(10)
N12 0.0193(9) 0.0210(11) 0.0181(8) -0.0008(8) -0.0018(7) -0.0022(8)
N13 0.0264(10) 0.0271(11) 0.0200(10) -0.0014(8) -0.0004(8) -0.0052(9)
C14 0.0215(11) 0.0216(13) 0.0173(10) 0.0010(9) -0.0013(9) 0.0007(9)
C15 0.0211(11) 0.0171(14) 0.0189(10) 0.0005(9) 0.0012(9) -0.0026(10)
C16 0.0207(11) 0.0239(14) 0.0208(11) 0.0020(10) -0.0006(9) -0.0062(10)
C17 0.0207(11) 0.0194(13) 0.0207(11) -0.0012(9) 0.0024(9) 0.0042(9)
C18 0.0260(11) 0.0309(16) 0.0157(10) 0.0012(9) -0.0009(9) -0.0077(10)
C19 0.0308(12) 0.0386(15) 0.0275(11) 0.0053(13) 0.0047(9) 0.0112(13)
C20 0.0189(11) 0.0286(15) 0.0180(10) 0.0025(9) -0.0002(8) -0.0070(10)
C21 0.0244(11) 0.0190(13) 0.0259(11) -0.0005(10) -0.0025(9) -0.0018(10)
C22 0.0208(11) 0.0293(14) 0.0232(11) 0.0034(10) 0.0009(9) -0.0032(10)
C23 0.0252(11) 0.0274(14) 0.0191(10) -0.0013(10) -0.0010(9) -0.0069(10)
C24 0.0256(12) 0.0322(15) 0.0193(11) 0.0062(10) -0.0030(9) -0.0027(11)
C25 0.0210(11) 0.0295(15) 0.0184(10) 0.0010(10) -0.0007(9) -0.0043(10)
C26 0.0204(11) 0.0241(13) 0.0169(10) 0.0037(10) -0.0020(8) -0.0052(10)
C27 0.0338(13) 0.0190(14) 0.0262(12) 0.0009(10) 0.0031(10) 0.0018(10)
C28 0.0246(12) 0.0232(13) 0.0231(11) -0.0053(10) -0.0039(9) 0.0021(10)
C29 0.0290(13) 0.0424(18) 0.0438(15) 0.0171(13) 0.0017(11) -0.0045(12)
C30 0.0300(12) 0.0238(14) 0.0229(11) 0.0081(10) 0.0064(9) 0.0018(10)
C31 0.0449(15) 0.0258(16) 0.0390(14) 0.0058(12) 0.0211(11) 0.0084(12)

loop_
_atom_type_symbol
_atom_type_description
_atom_type_scat_dispersion_real
_atom_type_scat_dispersion_imag
_atom_type_scat_source
C C 0.0181 0.0091 'International Tables Vol C Tables 4.2.6.8 and 6.1.1.4'
H H 0.0000 0.0000 'International Tables Vol C Tables 4.2.6.8 and 6.1.1.4'
N N 0.0311 0.0180 'International Tables Vol C Tables 4.2.6.8 and 6.1.1.4'
O O 0.0492 0.0322 'International Tables Vol C Tables 4.2.6.8 and 6.1.1.4'
S S 0.3331 0.5567 'International Tables Vol C Tables 4.2.6.8 and 6.1.1.4'

loop_
_geom_angle_atom_site_label_1
_geom_angle_atom_site_label_2
_geom_angle_atom_site_label_3
_geom_angle
O2 S1 C7 108.11(11)
O2 S1 O8 120.80(10)
O2 S1 N9 107.55(10)
O8 S1 C7 107.19(9)
O8 S1 N9 103.19(10)
N9 S1 C7 109.64(10)
C17 O5 C30 122.68(17)
C10 C6 C19 120.7(2)
C28 C6 C10 118.57(19)
C28 C6 C19 120.7(2)
C11 C7 S1 118.11(17)
C21 C7 S1 121.11(18)
C21 C7 C11 120.7(2)
S1 N9 H9 119.1(17)
N12 N9 S1 117.63(16)
N12 N9 H9 115.0(17)
C6 C10 H10 119.5
C21 C10 C6 121.0(2)
C21 C10 H10 119.5
C7 C11 H11 120.3
C28 C11 C7 119.4(2)
C28 C11 H11 120.3
C15 N12 N9 114.78(19)
O1 N13 C16 118.42(19)
O3 N13 O1 123.0(2)
O3 N13 C16 118.56(18)
C15 C14 C17 116.03(19)
C15 C14 C23 120.21(19)
C15 C14 C25 120.33(18)
C17 C14 C23 116.14(19)
C17 C14 C25 113.44(18)
C23 C14 C25 58.24(15)
N12 C15 C14 119.3(2)
N12 C15 H15 124.2(14)
C14 C15 H15 116.5(14)
C18 C16 N13 118.34(19)
C18 C16 C26 122.7(2)
C26 C16 N13 118.97(19)
O4 C17 O5 126.6(2)
O4 C17 C14 123.5(2)
O5 C17 C14 109.86(18)
C16 C18 H18 121.1
C24 C18 C16 117.7(2)
C24 C18 H18 121.1
C6 C19 H19A 109.5
C6 C19 H19B 109.5
C6 C19 H19C 109.5
H19A C19 H19B 109.5
H19A C19 H19C 109.5
H19B C19 H19C 109.5
C22 C20 C25 123.1(2)
C26 C20 C22 118.9(2)
C26 C20 C25 117.9(2)
C7 C21 C10 119.1(2)
C7 C21 H21 120.4
C10 C21 H21 120.4
C20 C22 H22 119.6
C24 C22 C20 120.8(2)
C24 C22 H22 119.6
C14 C23 H23A 117.5
C14 C23 H23B 117.5
H23A C23 H23B 114.6
C25 C23 C14 62.73(16)
C25 C23 H23A 117.5
C25 C23 H23B 117.5
C18 C24 C22 120.8(2)
C18 C24 H24 119.6
C22 C24 H24 119.6
C14 C25 H25 113.9
C20 C25 C14 121.77(19)
C20 C25 H25 113.9
C23 C25 C14 59.03(15)
C23 C25 C20 123.5(2)
C23 C25 H25 113.9
C16 C26 H26 120.5
C20 C26 C16 119.1(2)
C20 C26 H26 120.5
H27A C27 H27B 109.5
H27A C27 H27C 109.5
H27B C27 H27C 109.5
C30 C27 H27A 109.5
C30 C27 H27B 109.5
C30 C27 H27C 109.5
C6 C28 H28 119.4
C11 C28 C6 121.2(2)
C11 C28 H28 119.4
H29A C29 H29B 109.5
H29A C29 H29C 109.5
H29B C29 H29C 109.5
C30 C29 H29A 109.5
C30 C29 H29B 109.5
C30 C29 H29C 109.5
O5 C30 C27 110.50(18)
O5 C30 C29 101.78(18)
O5 C30 C31 109.00(19)
C27 C30 C29 111.8(2)
C31 C30 C27 111.6(2)
C31 C30 C29 111.7(2)
C30 C31 H31A 109.5
C30 C31 H31B 109.5
C30 C31 H31C 109.5
H31A C31 H31B 109.5
H31A C31 H31C 109.5
H31B C31 H31C 109.5

loop_
_geom_bond_atom_site_label_1
_geom_bond_atom_site_label_2
_geom_bond_distance
S1 O2 1.4284(17)
S1 C7 1.764(2)
S1 O8 1.4307(16)
S1 N9 1.631(2)
O1 N13 1.234(2)
O3 N13 1.224(3)
O4 C17 1.207(3)
O5 C17 1.335(3)
O5 C30 1.490(3)
C6 C10 1.394(4)
C6 C19 1.510(3)
C6 C28 1.392(4)
C7 C11 1.392(3)
C7 C21 1.386(3)
N9 N12 1.398(3)
N9 H9 0.87(3)
C10 H10 0.9500
C10 C21 1.391(3)
C11 H11 0.9500
C11 C28 1.381(3)
N12 C15 1.276(3)
N13 C16 1.465(3)
C14 C15 1.486(3)
C14 C17 1.500(3)
C14 C23 1.504(3)
C14 C25 1.559(3)
C15 H15 0.94(3)
C16 C18 1.389(3)
C16 C26 1.389(3)
C18 H18 0.9500
C18 C24 1.382(4)
C19 H19A 0.9800
C19 H19B 0.9800
C19 H19C 0.9800
C20 C22 1.399(3)
C20 C25 1.495(3)
C20 C26 1.388(3)
C21 H21 0.9500
C22 H22 0.9500
C22 C24 1.390(3)
C23 H23A 0.9900
C23 H23B 0.9900
C23 C25 1.492(4)
C24 H24 0.9500
C25 H25 1.0000
C26 H26 0.9500
C27 H27A 0.9800
C27 H27B 0.9800
C27 H27C 0.9800
C27 C30 1.514(3)
C28 H28 0.9500
C29 H29A 0.9800
C29 H29B 0.9800
C29 H29C 0.9800
C29 C30 1.516(4)
C30 C31 1.514(4)
C31 H31A 0.9800
C31 H31B 0.9800
C31 H31C 0.9800

loop_
_geom_torsion_atom_site_label_1
_geom_torsion_atom_site_label_2
_geom_torsion_atom_site_label_3
_geom_torsion_atom_site_label_4
_geom_torsion
S1 C7 C11 C28 -175.17(18)
S1 C7 C21 C10 173.94(17)
S1 N9 N12 C15 168.22(16)
O1 N13 C16 C18 -3.6(3)
O1 N13 C16 C26 175.4(2)
O2 S1 C7 C11 166.47(17)
O2 S1 C7 C21 -9.9(2)
O2 S1 N9 N12 42.03(18)
O3 N13 C16 C18 176.6(2)
O3 N13 C16 C26 -4.4(3)
C6 C10 C21 C7 0.8(3)
C7 S1 N9 N12 -75.29(18)
C7 C11 C28 C6 1.5(3)
O8 S1 C7 C11 34.78(19)
O8 S1 C7 C21 -141.57(18)
O8 S1 N9 N12 170.76(15)
N9 S1 C7 C11 -76.56(18)
N9 S1 C7 C21 107.09(19)
N9 N12 C15 C14 175.39(18)
C10 C6 C28 C11 -3.0(3)
C11 C7 C21 C10 -2.3(3)
N13 C16 C18 C24 178.9(2)
N13 C16 C26 C20 -178.5(2)
C14 C23 C25 C20 -109.8(2)
C15 C14 C17 O4 173.1(2)
C15 C14 C17 O5 -6.1(3)
C15 C14 C23 C25 109.1(2)
C15 C14 C25 C20 3.8(4)
C15 C14 C25 C23 -108.9(2)
C16 C18 C24 C22 -0.4(3)
C17 O5 C30 C27 54.8(3)
C17 O5 C30 C29 173.7(2)
C17 O5 C30 C31 -68.2(3)
C17 C14 C15 N12 -128.8(2)
C17 C14 C23 C25 -102.6(2)
C17 C14 C25 C20 -140.1(2)
C17 C14 C25 C23 107.2(2)
C18 C16 C26 C20 0.5(3)
C19 C6 C10 C21 -176.0(2)
C19 C6 C28 C11 174.8(2)
C20 C22 C24 C18 0.4(4)
C21 C7 C11 C28 1.2(3)
C22 C20 C25 C14 -56.4(3)
C22 C20 C25 C23 15.2(3)
C22 C20 C26 C16 -0.4(3)
C23 C14 C15 N12 19.6(3)
C23 C14 C17 O4 23.4(3)
C23 C14 C17 O5 -155.85(19)
C23 C14 C25 C20 112.7(3)
C25 C14 C15 N12 88.2(3)
C25 C14 C17 O4 -41.4(3)
C25 C14 C17 O5 139.4(2)
C25 C20 C22 C24 -177.7(2)
C25 C20 C26 C16 177.4(2)
C26 C16 C18 C24 -0.1(3)
C26 C20 C22 C24 -0.1(3)
C26 C20 C25 C14 126.0(2)
C26 C20 C25 C23 -162.5(2)
C28 C6 C10 C21 1.8(3)
C30 O5 C17 O4 -1.6(4)
C30 O5 C17 C14 177.52(19)
